data_7230032
loop_
_publ_author_name
'Zeng, Cheng-Hui'
'Wu, Haiming'
'Luo, Zhixun'
'Yao, Jiannian'

_publ_section_title
;
 Weak interactions cause selective cocrystal formation of lanthanide
 nitrates and tetra-2-pyridinylpyrazine
;
_journal_issue 8
_journal_name_full CrystEngComm
_journal_page_first 1123
_journal_paper_doi 10.1039/C7CE02098H
_journal_volume 20
_journal_year 2018
_chemical_formula_sum 'C24 H16 N11 O15 Y'
_chemical_formula_weight 787.39
_space_group_IT_number 2
_space_group_name_Hall '-P 1'
_space_group_name_H-M_alt 'P -1'
_symmetry_cell_setting triclinic
_symmetry_space_group_name_Hall '-P 1'
_symmetry_space_group_name_H-M 'P -1'
_atom_sites_solution_hydrogens geom
_atom_sites_solution_primary direct
_atom_sites_solution_secondary difmap
_audit_creation_method SHELXL-97
_audit_update_record
;
2017-09-30 deposited with the CCDC.
2018-01-25 downloaded from the CCDC.
;
_cell_angle_alpha 111.04(3)
_cell_angle_beta 91.13(3)
_cell_angle_gamma 101.65(3)
_cell_formula_units_Z 2
_cell_length_a 10.569(2)
_cell_length_b 12.133(2)
_cell_length_c 12.816(3)
_cell_measurement_reflns_used 5101
_cell_measurement_temperature 293(2)
_cell_measurement_theta_max 27.4837
_cell_measurement_theta_min 1.7113
_cell_volume 1494.6(6)
_computing_cell_refinement 'Bruker FRAMBO'
_computing_data_collection 'Bruker FRAMBO'
_computing_data_reduction 'Bruker SAINT'
_computing_molecular_graphics 'Bruker SHELXTL'
_computing_publication_material 'Bruker SHELXTL'
_computing_structure_refinement 'SHELXL-97 (Sheldrick, 1997)'
_computing_structure_solution 'SHELXS-97 (Sheldrick, 1990)'
_diffrn_ambient_temperature 293(2)
_diffrn_measured_fraction_theta_full 0.991
_diffrn_measured_fraction_theta_max 0.991
_diffrn_measurement_device_type 'multiwire proportional'
_diffrn_measurement_method 'phi and omega scans'
_diffrn_radiation_monochromator graphite
_diffrn_radiation_source 'fine-focus sealed tube'
_diffrn_radiation_type MoK\a
_diffrn_radiation_wavelength 0.71073
_diffrn_reflns_av_R_equivalents 0.0397
_diffrn_reflns_av_sigmaI/netI 0.0431
_diffrn_reflns_limit_h_max 13
_diffrn_reflns_limit_h_min -13
_diffrn_reflns_limit_k_max 15
_diffrn_reflns_limit_k_min -15
_diffrn_reflns_limit_l_max 16
_diffrn_reflns_limit_l_min -16
_diffrn_reflns_number 19084
_diffrn_reflns_theta_full 27.49
_diffrn_reflns_theta_max 27.49
_diffrn_reflns_theta_min 2.74
_exptl_absorpt_coefficient_mu 2.046
_exptl_absorpt_correction_T_max 0.8063
_exptl_absorpt_correction_T_min 0.7913
_exptl_absorpt_correction_type multi-scan
_exptl_crystal_colour colorless
_exptl_crystal_density_diffrn 1.750
_exptl_crystal_density_method 'not measured'
_exptl_crystal_description block
_exptl_crystal_F_000 792
_exptl_crystal_size_max 0.12
_exptl_crystal_size_mid 0.11
_exptl_crystal_size_min 0.11
_refine_diff_density_max 0.596
_refine_diff_density_min -0.394
_refine_diff_density_rms 0.084
_refine_ls_extinction_method none
_refine_ls_goodness_of_fit_ref 1.002
_refine_ls_hydrogen_treatment mixed
_refine_ls_matrix_type full
_refine_ls_number_parameters 460
_refine_ls_number_reflns 6809
_refine_ls_number_restraints 0
_refine_ls_restrained_S_all 1.002
_refine_ls_R_factor_all 0.0511
_refine_ls_R_factor_gt 0.0454
_refine_ls_shift/su_max 0.001
_refine_ls_shift/su_mean 0.000
_refine_ls_structure_factor_coef Fsqd
_refine_ls_weighting_details 'calc w=1/[\s^2^(Fo^2^)+(0.0697P)^2^+1.6746P] where P=(Fo^2^+2Fc^2^)/3'
_refine_ls_weighting_scheme calc
_refine_ls_wR_factor_gt 0.1193
_refine_ls_wR_factor_ref 0.1232
_reflns_number_gt 6262
_reflns_number_total 6809
_reflns_threshold_expression >2sigma(I)
_cod_data_source_file c7ce02098h2.cif
_cod_data_source_block 2-Y
_cod_depositor_comments
;
The following automatic conversions were performed:

'_symmetry_cell_setting' value 'Triclinic' changed to 'triclinic'
according to
/home/data/users/saulius/crontab/automatic-downloads/rss-feeds/RSC/lib/dictionaries/cif_core.dic
dictionary named 'cif_core.dic' version 2.4.2 from 2011-04-26.

Automatic conversion script
Id: cif_fix_values 4973 2017-02-22 13:04:09Z antanas 

 Adding full bibliography for 7230030--7230033.cif.
;
_cod_original_cell_volume 1494.6(5)
_cod_original_sg_symbol_H-M P-1
_cod_database_code 7230032

loop_
_symmetry_equiv_pos_as_xyz
'x, y, z'
'-x, -y, -z'

loop_
_atom_site_label
_atom_site_type_symbol
_atom_site_fract_x
_atom_site_fract_y
_atom_site_fract_z
_atom_site_U_iso_or_equiv
_atom_site_adp_type
_atom_site_occupancy
_atom_site_symmetry_multiplicity
_atom_site_calc_flag
_atom_site_refinement_flags
N9 N 0.7549(3) 0.4973(3) -0.2199(2) 0.0308(6) Uani 1 1 d .
N6 N 0.2910(3) 0.1194(3) 0.3434(3) 0.0376(7) Uani 1 1 d .
N7 N 0.2856(3) 0.2240(3) 0.5532(3) 0.0429(8) Uani 1 1 d .
Y2 Y 0.82879(2) 0.23961(2) 0.21635(2) 0.01806(9) Uani 1 1 d .
N5 N 0.9958(3) 0.1614(3) 0.0448(2) 0.0294(6) Uani 1 1 d .
N2 N 0.6486(3) 0.3052(3) 0.3820(2) 0.0336(6) Uani 1 1 d .
O10 O 0.9685(2) 0.4430(2) 0.3039(2) 0.0379(6) Uani 1 1 d .
O15 O 1.0670(3) 0.1218(2) -0.0263(2) 0.0393(6) Uani 1 1 d .
O2 O 0.7049(3) 0.0280(2) 0.1468(2) 0.0406(6) Uani 1 1 d .
O8 O 0.8089(2) 0.3630(2) 0.1059(2) 0.0333(5) Uani 1 1 d .
O7 O 0.6421(2) 0.2180(2) 0.0854(2) 0.0346(5) Uani 1 1 d .
O6 O 0.5716(3) 0.3306(3) 0.4516(2) 0.0512(7) Uani 1 1 d .
O14 O 1.0393(2) 0.2335(2) 0.1455(2) 0.0352(5) Uani 1 1 d .
O5 O 0.6882(3) 0.3691(2) 0.3252(2) 0.0399(6) Uani 1 1 d .
O11 O 0.9912(3) 0.3129(2) 0.3775(2) 0.0412(6) Uani 1 1 d .
O4 O 0.6951(3) 0.2103(2) 0.3616(2) 0.0392(6) Uani 1 1 d .
O13 O 0.8738(2) 0.1336(2) 0.0247(2) 0.0390(6) Uani 1 1 d .
N3 N 0.6985(3) 0.3014(3) 0.0529(2) 0.0333(6) Uani 1 1 d .
O12 O 1.1248(3) 0.4906(3) 0.4368(2) 0.0478(7) Uani 1 1 d .
O1 O 0.8801(3) 0.0723(2) 0.2564(2) 0.0414(6) Uani 1 1 d .
N4 N 1.0314(3) 0.4188(3) 0.3756(2) 0.0351(6) Uani 1 1 d .
O9 O 0.6502(3) 0.3220(3) -0.0234(3) 0.0545(8) Uani 1 1 d .
N1 N 0.7787(3) -0.0070(3) 0.2023(3) 0.0373(7) Uani 1 1 d .
O3 O 0.7540(3) -0.1078(3) 0.2047(3) 0.0544(8) Uani 1 1 d .
N8 N 0.5026(3) 0.0606(3) 0.6113(2) 0.0315(6) Uani 1 1 d .
C6 C 0.4391(3) 0.0326(3) 0.4241(3) 0.0310(7) Uani 1 1 d .
C5 C 0.3837(3) 0.0541(3) 0.3275(3) 0.0309(7) Uani 1 1 d .
C1 C 0.2354(4) 0.1385(4) 0.2579(3) 0.0420(9) Uani 1 1 d .
H1 H 0.1713 0.1829 0.2709 0.050 Uiso 1 1 calc R
C7 C 0.4415(3) 0.0963(3) 0.5417(3) 0.0301(7) Uani 1 1 d .
C4 C 0.4239(3) 0.0072(3) 0.2220(3) 0.0365(8) Uani 1 1 d .
H4 H 0.4873 -0.0380 0.2100 0.044 Uiso 1 1 calc R
C9 C 0.4307(4) 0.2736(3) 0.7153(3) 0.0412(8) Uani 1 1 d .
H9 H 0.5004 0.2595 0.7501 0.049 Uiso 1 1 calc R
C8 C 0.3847(4) 0.2024(3) 0.6044(3) 0.0363(8) Uani 1 1 d .
C3 C 0.3682(4) 0.0287(4) 0.1337(3) 0.0424(9) Uani 1 1 d .
H3 H 0.3958 -0.0007 0.0624 0.051 Uiso 1 1 calc R
C2 C 0.2725(4) 0.0931(3) 0.1517(4) 0.0437(9) Uani 1 1 d .
H2 H 0.2334 0.1058 0.0927 0.052 Uiso 1 1 calc R
C12 C 0.2291(5) 0.3152(4) 0.6095(4) 0.0527(11) Uani 1 1 d .
H12 H 0.1617 0.3300 0.5724 0.063 Uiso 1 1 calc R
C10 C 0.3709(5) 0.3660(3) 0.7731(4) 0.0501(11) Uani 1 1 d .
H10 H 0.3999 0.4141 0.8477 0.060 Uiso 1 1 calc R
C11 C 0.2682(5) 0.3871(4) 0.7206(4) 0.0542(12) Uani 1 1 d .
H11 H 0.2266 0.4482 0.7591 0.065 Uiso 1 1 calc R
C17 C 0.7901(3) 0.5466(3) -0.1089(3) 0.0276(6) Uani 1 1 d .
C18 C 0.9000(3) 0.5140(3) -0.0605(3) 0.0272(6) Uani 1 1 d .
C13 C 0.6605(3) 0.5294(3) -0.2671(3) 0.0346(7) Uani 1 1 d .
H13 H 0.6394 0.4947 -0.3445 0.042 Uiso 1 1 calc R
C15 C 0.6279(3) 0.6630(3) -0.0875(3) 0.0381(8) Uani 1 1 d .
H15 H 0.5836 0.7184 -0.0422 0.046 Uiso 1 1 calc R
C14 C 0.5950(3) 0.6123(3) -0.2027(3) 0.0382(8) Uani 1 1 d .
H14 H 0.5299 0.6341 -0.2356 0.046 Uiso 1 1 calc R
C16 C 0.7265(3) 0.6313(3) -0.0399(3) 0.0335(7) Uani 1 1 d .
H16 H 0.7500 0.6661 0.0372 0.040 Uiso 1 1 calc R
N10 N 0.8604(3) 0.3179(3) -0.3004(2) 0.0337(6) Uani 1 1 d .
C20 C 0.9257(3) 0.3079(3) -0.2146(3) 0.0301(7) Uani 1 1 d .
C21 C 0.9711(3) 0.2026(3) -0.2310(3) 0.0332(7) Uani 1 1 d .
H21 H 1.0150 0.1943 -0.1716 0.040 Uiso 1 1 calc R
C22 C 0.9500(4) 0.1117(3) -0.3356(3) 0.0399(8) Uani 1 1 d .
H22 H 0.9800 0.0416 -0.3474 0.048 Uiso 1 1 calc R
C23 C 0.8840(4) 0.1249(3) -0.4236(3) 0.0409(8) Uani 1 1 d .
H23 H 0.8697 0.0645 -0.4950 0.049 Uiso 1 1 calc R
C24 C 0.8400(4) 0.2296(3) -0.4027(3) 0.0412(8) Uani 1 1 d .
H24 H 0.7952 0.2392 -0.4609 0.049 Uiso 1 1 calc R
N11 N 0.9464(3) 0.5964(2) 0.0419(2) 0.0280(6) Uani 1 1 d .
C19 C 0.9563(3) 0.4121(3) -0.1043(3) 0.0280(6) Uani 1 1 d .

loop_
_atom_site_aniso_label
_atom_site_aniso_U_11
_atom_site_aniso_U_22
_atom_site_aniso_U_33
_atom_site_aniso_U_23
_atom_site_aniso_U_13
_atom_site_aniso_U_12
N9 0.0281(13) 0.0328(14) 0.0334(14) 0.0161(12) -0.0039(11) 0.0045(11)
N6 0.0366(16) 0.0367(16) 0.0444(17) 0.0185(14) 0.0039(13) 0.0123(13)
N7 0.0475(18) 0.0406(17) 0.0520(19) 0.0220(15) 0.0181(15) 0.0244(15)
Y2 0.01779(14) 0.01828(14) 0.02022(14) 0.00807(10) 0.00201(9) 0.00699(10)
N5 0.0311(14) 0.0305(14) 0.0309(14) 0.0134(12) 0.0056(11) 0.0125(12)
N2 0.0277(14) 0.0405(16) 0.0299(14) 0.0103(13) 0.0011(11) 0.0069(12)
O10 0.0344(13) 0.0356(13) 0.0410(14) 0.0118(11) -0.0019(11) 0.0071(11)
O15 0.0421(14) 0.0485(15) 0.0359(13) 0.0176(12) 0.0142(11) 0.0246(12)
O2 0.0419(14) 0.0366(14) 0.0414(14) 0.0138(12) 0.0007(11) 0.0059(11)
O8 0.0327(12) 0.0319(12) 0.0366(13) 0.0151(10) 0.0015(10) 0.0056(10)
O7 0.0299(12) 0.0344(13) 0.0416(13) 0.0166(11) 0.0024(10) 0.0072(10)
O6 0.0452(16) 0.0568(18) 0.0477(16) 0.0117(14) 0.0217(13) 0.0156(14)
O14 0.0327(12) 0.0421(14) 0.0291(12) 0.0112(11) 0.0011(10) 0.0086(11)
O5 0.0444(14) 0.0438(14) 0.0414(14) 0.0222(12) 0.0137(11) 0.0187(12)
O11 0.0467(15) 0.0424(15) 0.0338(13) 0.0142(11) -0.0023(11) 0.0091(12)
O4 0.0468(15) 0.0380(14) 0.0404(14) 0.0197(11) 0.0110(11) 0.0155(12)
O13 0.0295(12) 0.0436(14) 0.0373(13) 0.0059(11) 0.0004(10) 0.0110(11)
N3 0.0324(14) 0.0396(16) 0.0340(15) 0.0181(13) 0.0041(12) 0.0129(13)
O12 0.0338(13) 0.0547(17) 0.0384(14) 0.0051(13) -0.0032(11) -0.0029(12)
O1 0.0400(14) 0.0370(14) 0.0532(16) 0.0211(12) 0.0031(12) 0.0136(12)
N4 0.0298(14) 0.0405(17) 0.0286(14) 0.0061(13) 0.0024(11) 0.0066(13)
O9 0.0462(16) 0.079(2) 0.0549(18) 0.0438(17) -0.0030(13) 0.0155(15)
N1 0.0423(17) 0.0310(15) 0.0443(17) 0.0180(13) 0.0153(14) 0.0127(13)
O3 0.0611(19) 0.0376(15) 0.079(2) 0.0347(15) 0.0298(16) 0.0160(14)
N8 0.0340(14) 0.0281(14) 0.0349(15) 0.0129(12) 0.0071(12) 0.0098(12)
C6 0.0275(15) 0.0334(17) 0.0330(17) 0.0131(14) 0.0049(13) 0.0071(13)
C5 0.0254(15) 0.0316(17) 0.0374(18) 0.0154(14) 0.0024(13) 0.0051(13)
C1 0.0395(19) 0.040(2) 0.050(2) 0.0201(18) -0.0043(17) 0.0110(16)
C7 0.0312(16) 0.0295(16) 0.0330(17) 0.0141(14) 0.0073(13) 0.0094(13)
C4 0.0336(17) 0.0387(19) 0.0369(18) 0.0136(16) 0.0004(14) 0.0085(15)
C9 0.053(2) 0.0300(18) 0.042(2) 0.0160(16) 0.0149(17) 0.0077(16)
C8 0.0431(19) 0.0337(18) 0.0407(19) 0.0191(15) 0.0163(16) 0.0166(16)
C3 0.045(2) 0.043(2) 0.0348(19) 0.0121(16) -0.0041(16) 0.0053(17)
C2 0.048(2) 0.0333(19) 0.050(2) 0.0173(17) -0.0116(18) 0.0064(17)
C12 0.062(3) 0.046(2) 0.068(3) 0.030(2) 0.031(2) 0.032(2)
C10 0.074(3) 0.0283(18) 0.048(2) 0.0136(17) 0.026(2) 0.0111(19)
C11 0.071(3) 0.034(2) 0.070(3) 0.025(2) 0.040(2) 0.025(2)
C17 0.0224(14) 0.0306(16) 0.0340(16) 0.0172(14) 0.0013(12) 0.0057(12)
C18 0.0255(15) 0.0299(16) 0.0289(15) 0.0142(13) 0.0027(12) 0.0062(13)
C13 0.0282(16) 0.0380(19) 0.0411(19) 0.0206(16) -0.0070(14) 0.0051(14)
C15 0.0288(16) 0.0404(19) 0.050(2) 0.0199(17) 0.0077(15) 0.0133(15)
C14 0.0260(16) 0.045(2) 0.052(2) 0.0265(18) -0.0025(15) 0.0091(15)
C16 0.0283(16) 0.0397(19) 0.0369(18) 0.0187(15) 0.0053(13) 0.0083(14)
N10 0.0364(15) 0.0335(15) 0.0315(14) 0.0116(12) -0.0025(12) 0.0097(13)
C20 0.0288(15) 0.0325(17) 0.0321(16) 0.0151(14) 0.0027(13) 0.0075(13)
C21 0.0355(17) 0.0349(18) 0.0315(17) 0.0132(14) 0.0013(14) 0.0120(15)
C22 0.043(2) 0.0340(18) 0.043(2) 0.0110(16) 0.0052(16) 0.0132(16)
C23 0.047(2) 0.0359(19) 0.0335(18) 0.0062(15) -0.0025(15) 0.0083(16)
C24 0.050(2) 0.040(2) 0.0312(18) 0.0103(15) -0.0061(16) 0.0113(17)
N11 0.0282(13) 0.0307(14) 0.0281(13) 0.0139(11) 0.0008(11) 0.0080(11)
C19 0.0289(15) 0.0304(16) 0.0291(15) 0.0154(13) 0.0033(12) 0.0078(13)

loop_
_atom_type_symbol
_atom_type_description
_atom_type_scat_dispersion_real
_atom_type_scat_dispersion_imag
_atom_type_scat_source
C C 0.0033 0.0016 'International Tables Vol C Tables 4.2.6.8 and 6.1.1.4'
H H 0.0000 0.0000 'International Tables Vol C Tables 4.2.6.8 and 6.1.1.4'
N N 0.0061 0.0033 'International Tables Vol C Tables 4.2.6.8 and 6.1.1.4'
O O 0.0106 0.0060 'International Tables Vol C Tables 4.2.6.8 and 6.1.1.4'
Y Y -2.7962 3.5667 'International Tables Vol C Tables 4.2.6.8 and 6.1.1.4'

loop_
_geom_angle_atom_site_label_1
_geom_angle_atom_site_label_2
_geom_angle_atom_site_label_3
_geom_angle
_geom_angle_site_symmetry_1
_geom_angle_site_symmetry_3
C17 N9 C13 121.5(3) . .
C1 N6 C5 121.5(3) . .
C8 N7 C12 120.1(4) . .
O1 Y2 O14 78.69(9) . .
O1 Y2 O8 156.89(9) . .
O14 Y2 O8 84.76(9) . .
O1 Y2 O11 69.20(10) . .
O14 Y2 O11 72.36(9) . .
O8 Y2 O11 120.81(9) . .
O1 Y2 O13 85.99(10) . .
O14 Y2 O13 52.44(8) . .
O8 Y2 O13 71.10(9) . .
O11 Y2 O13 123.07(9) . .
O1 Y2 O4 72.41(9) . .
O14 Y2 O4 144.86(9) . .
O8 Y2 O4 128.13(8) . .
O11 Y2 O4 78.91(9) . .
O13 Y2 O4 141.54(9) . .
O1 Y2 O10 119.94(9) . .
O14 Y2 O10 72.28(9) . .
O8 Y2 O10 68.88(9) . .
O11 Y2 O10 52.38(9) . .
O13 Y2 O10 112.92(9) . .
O4 Y2 O10 105.44(9) . .
O1 Y2 O2 52.39(9) . .
O14 Y2 O2 105.80(9) . .
O8 Y2 O2 118.80(9) . .
O11 Y2 O2 119.78(9) . .
O13 Y2 O2 70.06(10) . .
O4 Y2 O2 71.55(9) . .
O10 Y2 O2 172.15(8) . .
O1 Y2 O5 123.95(9) . .
O14 Y2 O5 146.06(9) . .
O8 Y2 O5 78.29(9) . .
O11 Y2 O5 91.39(9) . .
O13 Y2 O5 142.23(9) . .
O4 Y2 O5 52.04(8) . .
O10 Y2 O5 74.22(9) . .
O2 Y2 O5 108.13(9) . .
O1 Y2 O7 123.62(9) . .
O14 Y2 O7 118.38(8) . .
O8 Y2 O7 52.23(8) . .
O11 Y2 O7 163.39(9) . .
O13 Y2 O7 71.17(9) . .
O4 Y2 O7 94.48(9) . .
O10 Y2 O7 116.43(9) . .
O2 Y2 O7 71.30(9) . .
O5 Y2 O7 72.74(9) . .
O1 Y2 N5 80.35(9) . .
O14 Y2 N5 26.48(8) . .
O8 Y2 N5 77.68(8) . .
O11 Y2 N5 97.71(9) . .
O13 Y2 N5 26.01(8) . .
O4 Y2 N5 151.97(8) . .
O10 Y2 N5 93.63(9) . .
O2 Y2 N5 86.80(9) . .
O5 Y2 N5 155.69(8) . .
O7 Y2 N5 95.16(8) . .
O1 Y2 N1 26.20(9) . .
O14 Y2 N1 93.59(9) . .
O8 Y2 N1 142.21(9) . .
O11 Y2 N1 94.14(10) . .
O13 Y2 N1 78.10(9) . .
O4 Y2 N1 68.44(9) . .
O10 Y2 N1 145.97(9) . .
O2 Y2 N1 26.26(9) . .
O5 Y2 N1 117.68(9) . .
O7 Y2 N1 97.57(9) . .
N5 Y2 N1 84.22(9) . .
O15 N5 O13 122.3(3) . .
O15 N5 O14 122.4(3) . .
O13 N5 O14 115.3(3) . .
O15 N5 Y2 175.8(2) . .
O13 N5 Y2 57.93(16) . .
O14 N5 Y2 57.50(15) . .
O6 N2 O5 123.0(3) . .
O6 N2 O4 121.6(3) . .
O5 N2 O4 115.4(3) . .
O6 N2 Y2 178.8(3) . .
O5 N2 Y2 58.12(16) . .
O4 N2 Y2 57.28(16) . .
N4 O10 Y2 95.7(2) . .
N1 O2 Y2 95.1(2) . .
N3 O8 Y2 96.62(18) . .
N3 O7 Y2 94.82(18) . .
N5 O14 Y2 96.02(18) . .
N2 O5 Y2 96.12(19) . .
N4 O11 Y2 96.27(19) . .
N2 O4 Y2 96.43(19) . .
N5 O13 Y2 96.06(18) . .
O9 N3 O7 122.3(3) . .
O9 N3 O8 122.0(3) . .
O7 N3 O8 115.8(3) . .
O9 N3 Y2 174.1(3) . .
O7 N3 Y2 58.99(16) . .
O8 N3 Y2 57.20(15) . .
N1 O1 Y2 96.9(2) . .
O12 N4 O10 122.4(3) . .
O12 N4 O11 122.2(3) . .
O10 N4 O11 115.4(3) . .
O12 N4 Y2 174.4(2) . .
O10 N4 Y2 58.15(16) . .
O11 N4 Y2 57.47(16) . .
O3 N1 O2 122.5(3) . .
O3 N1 O1 122.2(3) . .
O2 N1 O1 115.3(3) . .
O3 N1 Y2 174.8(3) . .
O2 N1 Y2 58.66(16) . .
O1 N1 Y2 56.89(16) . .
C7 N8 C6 123.1(3) . 2_656
N8 C6 C7 118.7(3) 2_656 .
N8 C6 C5 110.9(3) 2_656 .
C7 C6 C5 130.4(3) . .
N6 C5 C4 119.6(3) . .
N6 C5 C6 119.3(3) . .
C4 C5 C6 121.0(3) . .
N6 C1 C2 120.6(4) . .
N6 C1 H1 119.7 . .
C2 C1 H1 119.7 . .
N8 C7 C6 118.2(3) . .
N8 C7 C8 111.6(3) . .
C6 C7 C8 130.2(3) . .
C5 C4 C3 119.0(4) . .
C5 C4 H4 120.5 . .
C3 C4 H4 120.5 . .
C10 C9 C8 118.8(4) . .
C10 C9 H9 120.6 . .
C8 C9 H9 120.6 . .
N7 C8 C9 120.8(3) . .
N7 C8 C7 119.0(3) . .
C9 C8 C7 120.1(3) . .
C2 C3 C4 120.1(4) . .
C2 C3 H3 120.0 . .
C4 C3 H3 120.0 . .
C1 C2 C3 119.2(4) . .
C1 C2 H2 120.4 . .
C3 C2 H2 120.4 . .
N7 C12 C11 121.8(4) . .
N7 C12 H12 119.1 . .
C11 C12 H12 119.1 . .
C11 C10 C9 120.3(4) . .
C11 C10 H10 119.9 . .
C9 C10 H10 119.9 . .
C12 C11 C10 118.2(4) . .
C12 C11 H11 120.9 . .
C10 C11 H11 120.9 . .
N9 C17 C16 119.6(3) . .
N9 C17 C18 120.0(3) . .
C16 C17 C18 120.4(3) . .
N11 C18 C19 118.5(3) . .
N11 C18 C17 111.1(3) . .
C19 C18 C17 130.4(3) . .
N9 C13 C14 121.0(3) . .
N9 C13 H13 119.5 . .
C14 C13 H13 119.5 . .
C16 C15 C14 120.0(3) . .
C16 C15 H15 120.0 . .
C14 C15 H15 120.0 . .
C13 C14 C15 118.7(3) . .
C13 C14 H14 120.7 . .
C15 C14 H14 120.7 . .
C15 C16 C17 119.2(3) . .
C15 C16 H16 120.4 . .
C17 C16 H16 120.4 . .
C24 N10 C20 121.0(3) . .
N10 C20 C21 119.7(3) . .
N10 C20 C19 119.6(3) . .
C21 C20 C19 120.6(3) . .
C22 C21 C20 119.4(3) . .
C22 C21 H21 120.3 . .
C20 C21 H21 120.3 . .
C21 C22 C23 119.8(3) . .
C21 C22 H22 120.1 . .
C23 C22 H22 120.1 . .
C24 C23 C22 118.5(3) . .
C24 C23 H23 120.8 . .
C22 C23 H23 120.8 . .
N10 C24 C23 121.5(3) . .
N10 C24 H24 119.2 . .
C23 C24 H24 119.2 . .
C19 N11 C18 123.3(3) 2_765 .
N11 C19 C18 118.3(3) 2_765 .
N11 C19 C20 111.5(3) 2_765 .
C18 C19 C20 130.2(3) . .

loop_
_geom_bond_atom_site_label_1
_geom_bond_atom_site_label_2
_geom_bond_distance
_geom_bond_site_symmetry_2
N9 C17 1.341(4) .
N9 C13 1.347(4) .
N6 C1 1.346(5) .
N6 C5 1.355(4) .
N7 C8 1.342(5) .
N7 C12 1.347(5) .
Y2 O1 2.421(3) .
Y2 O14 2.425(3) .
Y2 O8 2.434(2) .
Y2 O11 2.435(3) .
Y2 O13 2.437(3) .
Y2 O4 2.443(3) .
Y2 O10 2.450(3) .
Y2 O2 2.461(3) .
Y2 O5 2.464(3) .
Y2 O7 2.475(3) .
Y2 N5 2.860(3) .
Y2 N1 2.870(3) .
N5 O15 1.219(4) .
N5 O13 1.261(4) .
N5 O14 1.282(4) .
N2 O6 1.219(4) .
N2 O5 1.261(4) .
N2 O4 1.286(4) .
O10 N4 1.273(4) .
O2 N1 1.275(4) .
O8 N3 1.278(4) .
O7 N3 1.274(4) .
O11 N4 1.277(4) .
N3 O9 1.219(4) .
O12 N4 1.216(4) .
O1 N1 1.276(4) .
N1 O3 1.210(4) .
N8 C7 1.331(4) .
N8 C6 1.337(4) 2_656
C6 N8 1.337(4) 2_656
C6 C7 1.422(5) .
C6 C5 1.486(5) .
C5 C4 1.379(5) .
C1 C2 1.370(6) .
C1 H1 0.9300 .
C7 C8 1.501(5) .
C4 C3 1.394(5) .
C4 H4 0.9300 .
C9 C10 1.383(6) .
C9 C8 1.386(5) .
C9 H9 0.9300 .
C3 C2 1.373(6) .
C3 H3 0.9300 .
C2 H2 0.9300 .
C12 C11 1.377(7) .
C12 H12 0.9300 .
C10 C11 1.379(7) .
C10 H10 0.9300 .
C11 H11 0.9300 .
C17 C16 1.393(5) .
C17 C18 1.492(4) .
C18 N11 1.340(4) .
C18 C19 1.417(4) .
C13 C14 1.371(5) .
C13 H13 0.9300 .
C15 C16 1.382(5) .
C15 C14 1.386(5) .
C15 H15 0.9300 .
C14 H14 0.9300 .
C16 H16 0.9300 .
N10 C24 1.342(5) .
N10 C20 1.342(4) .
C20 C21 1.402(5) .
C20 C19 1.494(5) .
C21 C22 1.375(5) .
C21 H21 0.9300 .
C22 C23 1.389(5) .
C22 H22 0.9300 .
C23 C24 1.378(5) .
C23 H23 0.9300 .
C24 H24 0.9300 .
N11 C19 1.334(4) 2_765
C19 N11 1.334(4) 2_765

loop_
_geom_torsion_atom_site_label_1
_geom_torsion_atom_site_label_2
_geom_torsion_atom_site_label_3
_geom_torsion_atom_site_label_4
_geom_torsion
_geom_torsion_site_symmetry_1
_geom_torsion_site_symmetry_4
O1 Y2 N5 O15 7(3) . .
O14 Y2 N5 O15 91(3) . .
O8 Y2 N5 O15 -166(3) . .
O11 Y2 N5 O15 74(3) . .
O13 Y2 N5 O15 -94(3) . .
O4 Y2 N5 O15 -7(3) . .
O10 Y2 N5 O15 126(3) . .
O2 Y2 N5 O15 -46(3) . .
O5 Y2 N5 O15 -175(3) . .
O7 Y2 N5 O15 -117(3) . .
N1 Y2 N5 O15 -20(3) . .
O1 Y2 N5 O13 100.8(2) . .
O14 Y2 N5 O13 -175.3(3) . .
O8 Y2 N5 O13 -72.0(2) . .
O11 Y2 N5 O13 168.02(19) . .
O4 Y2 N5 O13 87.2(3) . .
O10 Y2 N5 O13 -139.5(2) . .
O2 Y2 N5 O13 48.4(2) . .
O5 Y2 N5 O13 -80.9(3) . .
O7 Y2 N5 O13 -22.5(2) . .
N1 Y2 N5 O13 74.6(2) . .
O1 Y2 N5 O14 -83.99(19) . .
O8 Y2 N5 O14 103.23(19) . .
O11 Y2 N5 O14 -16.73(19) . .
O13 Y2 N5 O14 175.3(3) . .
O4 Y2 N5 O14 -97.6(2) . .
O10 Y2 N5 O14 35.78(19) . .
O2 Y2 N5 O14 -136.36(19) . .
O5 Y2 N5 O14 94.3(3) . .
O7 Y2 N5 O14 152.75(18) . .
N1 Y2 N5 O14 -110.14(19) . .
O1 Y2 N2 O6 -35(11) . .
O14 Y2 N2 O6 -116(11) . .
O8 Y2 N2 O6 136(11) . .
O11 Y2 N2 O6 -103(11) . .
O13 Y2 N2 O6 62(12) . .
O4 Y2 N2 O6 -28(11) . .
O10 Y2 N2 O6 -155(11) . .
O2 Y2 N2 O6 17(11) . .
O5 Y2 N2 O6 153(12) . .
O7 Y2 N2 O6 88(11) . .
N5 Y2 N2 O6 35(12) . .
N1 Y2 N2 O6 -9(11) . .
O1 Y2 N2 O5 172.0(2) . .
O14 Y2 N2 O5 90.9(3) . .
O8 Y2 N2 O5 -16.5(2) . .
O11 Y2 N2 O5 104.0(2) . .
O13 Y2 N2 O5 -90.9(3) . .
O4 Y2 N2 O5 179.2(3) . .
O10 Y2 N2 O5 51.8(2) . .
O2 Y2 N2 O5 -136.1(2) . .
O7 Y2 N2 O5 -64.9(2) . .
N5 Y2 N2 O5 -117.8(13) . .
N1 Y2 N2 O5 -162.1(2) . .
O1 Y2 N2 O4 -7.2(2) . .
O14 Y2 N2 O4 -88.3(3) . .
O8 Y2 N2 O4 164.31(19) . .
O11 Y2 N2 O4 -75.2(2) . .
O13 Y2 N2 O4 89.9(3) . .
O10 Y2 N2 O4 -127.45(19) . .
O2 Y2 N2 O4 44.70(19) . .
O5 Y2 N2 O4 -179.2(3) . .
O7 Y2 N2 O4 115.9(2) . .
N5 Y2 N2 O4 63.0(13) . .
N1 Y2 N2 O4 18.6(2) . .
O1 Y2 O10 N4 -12.8(2) . .
O14 Y2 O10 N4 -77.87(19) . .
O8 Y2 O10 N4 -169.1(2) . .
O11 Y2 O10 N4 3.19(18) . .
O13 Y2 O10 N4 -111.78(19) . .
O4 Y2 O10 N4 65.5(2) . .
O2 Y2 O10 N4 -0.9(7) . .
O5 Y2 O10 N4 107.7(2) . .
O7 Y2 O10 N4 168.65(18) . .
N5 Y2 O10 N4 -93.76(19) . .
N1 Y2 O10 N4 -8.7(3) . .
O1 Y2 O2 N1 3.15(18) . .
O14 Y2 O2 N1 64.8(2) . .
O8 Y2 O2 N1 157.49(18) . .
O11 Y2 O2 N1 -13.6(2) . .
O13 Y2 O2 N1 103.8(2) . .
O4 Y2 O2 N1 -78.50(19) . .
O10 Y2 O2 N1 -9.9(7) . .
O5 Y2 O2 N1 -116.16(19) . .
O7 Y2 O2 N1 180.0(2) . .
N5 Y2 O2 N1 83.42(19) . .
O1 Y2 O8 N3 83.8(3) . .
O14 Y2 O8 N3 128.07(19) . .
O11 Y2 O8 N3 -166.07(18) . .
O13 Y2 O8 N3 76.07(19) . .
O4 Y2 O8 N3 -65.5(2) . .
O10 Y2 O8 N3 -158.9(2) . .
O2 Y2 O8 N3 22.9(2) . .
O5 Y2 O8 N3 -81.50(19) . .
O7 Y2 O8 N3 -4.37(17) . .
N5 Y2 O8 N3 102.23(19) . .
N1 Y2 O8 N3 39.0(3) . .
O1 Y2 O7 N3 -147.53(18) . .
O14 Y2 O7 N3 -52.3(2) . .
O8 Y2 O7 N3 4.37(17) . .
O11 Y2 O7 N3 75.0(4) . .
O13 Y2 O7 N3 -75.91(19) . .
O4 Y2 O7 N3 140.66(19) . .
O10 Y2 O7 N3 31.0(2) . .
O2 Y2 O7 N3 -150.5(2) . .
O5 Y2 O7 N3 92.76(19) . .
N5 Y2 O7 N3 -65.70(19) . .
N1 Y2 O7 N3 -150.54(18) . .
O15 N5 O14 Y2 -175.1(3) . .
O13 N5 O14 Y2 4.5(3) . .
O1 Y2 O14 N5 91.03(19) . .
O8 Y2 O14 N5 -72.75(18) . .
O11 Y2 O14 N5 162.6(2) . .
O13 Y2 O14 N5 -2.63(17) . .
O4 Y2 O14 N5 125.96(19) . .
O10 Y2 O14 N5 -142.2(2) . .
O2 Y2 O14 N5 45.73(19) . .
O5 Y2 O14 N5 -132.67(19) . .
O7 Y2 O14 N5 -31.2(2) . .
N1 Y2 O14 N5 69.38(19) . .
O6 N2 O5 Y2 -179.3(3) . .
O4 N2 O5 Y2 0.7(3) . .
O1 Y2 O5 N2 -9.5(2) . .
O14 Y2 O5 N2 -134.75(19) . .
O8 Y2 O5 N2 163.6(2) . .
O11 Y2 O5 N2 -75.2(2) . .
O13 Y2 O5 N2 127.48(19) . .
O4 Y2 O5 N2 -0.45(17) . .
O10 Y2 O5 N2 -125.3(2) . .
O2 Y2 O5 N2 46.9(2) . .
O7 Y2 O5 N2 109.8(2) . .
N5 Y2 O5 N2 172.47(18) . .
N1 Y2 O5 N2 20.2(2) . .
O1 Y2 O11 N4 162.0(2) . .
O14 Y2 O11 N4 77.7(2) . .
O8 Y2 O11 N4 5.2(2) . .
O13 Y2 O11 N4 91.7(2) . .
O4 Y2 O11 N4 -122.8(2) . .
O10 Y2 O11 N4 -3.18(18) . .
O2 Y2 O11 N4 176.18(18) . .
O5 Y2 O11 N4 -71.9(2) . .
O7 Y2 O11 N4 -55.0(4) . .
N5 Y2 O11 N4 85.5(2) . .
N1 Y2 O11 N4 170.2(2) . .
O6 N2 O4 Y2 179.3(3) . .
O5 N2 O4 Y2 -0.7(3) . .
O1 Y2 O4 N2 172.6(2) . .
O14 Y2 O4 N2 136.46(19) . .
O8 Y2 O4 N2 -19.6(2) . .
O11 Y2 O4 N2 101.1(2) . .
O13 Y2 O4 N2 -128.60(19) . .
O10 Y2 O4 N2 55.5(2) . .
O2 Y2 O4 N2 -132.1(2) . .
O5 Y2 O4 N2 0.44(17) . .
O7 Y2 O4 N2 -63.55(19) . .
N5 Y2 O4 N2 -173.36(17) . .
N1 Y2 O4 N2 -159.9(2) . .
O15 N5 O13 Y2 175.1(3) . .
O14 N5 O13 Y2 -4.4(3) . .
O1 Y2 O13 N5 -76.1(2) . .
O14 Y2 O13 N5 2.67(17) . .
O8 Y2 O13 N5 100.8(2) . .
O11 Y2 O13 N5 -14.2(2) . .
O4 Y2 O13 N5 -131.00(19) . .
O10 Y2 O13 N5 44.8(2) . .
O2 Y2 O13 N5 -127.4(2) . .
O5 Y2 O13 N5 138.41(19) . .
O7 Y2 O13 N5 156.3(2) . .
N1 Y2 O13 N5 -101.4(2) . .
Y2 O7 N3 O9 173.2(3) . .
Y2 O7 N3 O8 -7.3(3) . .
Y2 O8 N3 O9 -173.0(3) . .
Y2 O8 N3 O7 7.5(3) . .
O1 Y2 N3 O9 -55(3) . .
O14 Y2 N3 O9 31(3) . .
O8 Y2 N3 O9 84(3) . .
O11 Y2 N3 O9 105(3) . .
O13 Y2 N3 O9 -10(2) . .
O4 Y2 N3 O9 -148(2) . .
O10 Y2 N3 O9 103(3) . .
O2 Y2 N3 O9 -76(3) . .
O5 Y2 N3 O9 176(3) . .
O7 Y2 N3 O9 -104(3) . .
N5 Y2 N3 O9 10(3) . .
N1 Y2 N3 O9 -70(3) . .
O1 Y2 N3 O7 49.2(2) . .
O14 Y2 N3 O7 134.87(18) . .
O8 Y2 N3 O7 -172.2(3) . .
O11 Y2 N3 O7 -150.55(19) . .
O13 Y2 N3 O7 94.01(19) . .
O4 Y2 N3 O7 -43.9(2) . .
O10 Y2 N3 O7 -152.52(19) . .
O2 Y2 N3 O7 27.84(19) . .
O5 Y2 N3 O7 -79.77(19) . .
N5 Y2 N3 O7 114.18(19) . .
N1 Y2 N3 O7 34.2(2) . .
O1 Y2 N3 O8 -138.7(2) . .
O14 Y2 N3 O8 -52.97(19) . .
O11 Y2 N3 O8 21.6(3) . .
O13 Y2 N3 O8 -93.8(2) . .
O4 Y2 N3 O8 128.29(18) . .
O10 Y2 N3 O8 19.64(19) . .
O2 Y2 N3 O8 -160.00(19) . .
O5 Y2 N3 O8 92.39(19) . .
O7 Y2 N3 O8 172.2(3) . .
N5 Y2 N3 O8 -73.67(19) . .
N1 Y2 N3 O8 -153.60(18) . .
O14 Y2 O1 N1 -123.5(2) . .
O8 Y2 O1 N1 -78.3(3) . .
O11 Y2 O1 N1 161.3(2) . .
O13 Y2 O1 N1 -71.0(2) . .
O4 Y2 O1 N1 76.8(2) . .
O10 Y2 O1 N1 174.80(18) . .
O2 Y2 O1 N1 -3.16(18) . .
O5 Y2 O1 N1 84.3(2) . .
O7 Y2 O1 N1 -6.8(2) . .
N5 Y2 O1 N1 -96.6(2) . .
Y2 O10 N4 O12 173.4(3) . .
Y2 O10 N4 O11 -5.3(3) . .
Y2 O11 N4 O12 -173.3(3) . .
Y2 O11 N4 O10 5.4(3) . .
O1 Y2 N4 O12 72(3) . .
O14 Y2 N4 O12 -4(3) . .
O8 Y2 N4 O12 -87(3) . .
O11 Y2 N4 O12 89(3) . .
O13 Y2 N4 O12 -16(3) . .
O4 Y2 N4 O12 144(3) . .
O10 Y2 N4 O12 -97(3) . .
O2 Y2 N4 O12 83(3) . .
O5 Y2 N4 O12 -164(3) . .
O7 Y2 N4 O12 -114(3) . .
N5 Y2 N4 O12 -9(3) . .
N1 Y2 N4 O12 77(3) . .
O1 Y2 N4 O10 168.89(19) . .
O14 Y2 N4 O10 92.8(2) . .
O8 Y2 N4 O10 10.23(19) . .
O11 Y2 N4 O10 -174.3(3) . .
O13 Y2 N4 O10 81.0(2) . .
O4 Y2 N4 O10 -118.51(19) . .
O2 Y2 N4 O10 179.78(17) . .
O5 Y2 N4 O10 -67.39(19) . .
O7 Y2 N4 O10 -16.6(3) . .
N5 Y2 N4 O10 88.23(19) . .
N1 Y2 N4 O10 174.38(18) . .
O1 Y2 N4 O11 -16.8(2) . .
O14 Y2 N4 O11 -92.9(2) . .
O8 Y2 N4 O11 -175.5(2) . .
O13 Y2 N4 O11 -104.7(2) . .
O4 Y2 N4 O11 55.8(2) . .
O10 Y2 N4 O11 174.3(3) . .
O2 Y2 N4 O11 -5.9(3) . .
O5 Y2 N4 O11 106.9(2) . .
O7 Y2 N4 O11 157.69(19) . .
N5 Y2 N4 O11 -97.5(2) . .
N1 Y2 N4 O11 -11.3(2) . .
Y2 O2 N1 O3 174.0(3) . .
Y2 O2 N1 O1 -5.2(3) . .
Y2 O1 N1 O3 -173.9(3) . .
Y2 O1 N1 O2 5.3(3) . .
O1 Y2 N1 O3 82(3) . .
O14 Y2 N1 O3 137(3) . .
O8 Y2 N1 O3 -137(3) . .
O11 Y2 N1 O3 64(3) . .
O13 Y2 N1 O3 -173(3) . .
O4 Y2 N1 O3 -12(3) . .
O10 Y2 N1 O3 74(3) . .
O2 Y2 N1 O3 -104(3) . .
O5 Y2 N1 O3 -29(3) . .
O7 Y2 N1 O3 -104(3) . .
N5 Y2 N1 O3 162(3) . .
O1 Y2 N1 O2 -174.3(3) . .
O14 Y2 N1 O2 -119.29(19) . .
O8 Y2 N1 O2 -33.2(3) . .
O11 Y2 N1 O2 168.16(19) . .
O13 Y2 N1 O2 -68.89(19) . .
O4 Y2 N1 O2 91.8(2) . .
O10 Y2 N1 O2 177.59(18) . .
O5 Y2 N1 O2 74.4(2) . .
O7 Y2 N1 O2 0.0(2) . .
N5 Y2 N1 O2 -94.5(2) . .
O14 Y2 N1 O1 55.1(2) . .
O8 Y2 N1 O1 141.1(2) . .
O11 Y2 N1 O1 -17.5(2) . .
O13 Y2 N1 O1 105.5(2) . .
O4 Y2 N1 O1 -93.8(2) . .
O10 Y2 N1 O1 -8.1(3) . .
O2 Y2 N1 O1 174.3(3) . .
O5 Y2 N1 O1 -111.3(2) . .
O7 Y2 N1 O1 174.3(2) . .
N5 Y2 N1 O1 79.9(2) . .
C1 N6 C5 C4 1.0(5) . .
C1 N6 C5 C6 -178.2(3) . .
N8 C6 C5 N6 161.3(3) 2_656 .
C7 C6 C5 N6 -20.7(5) . .
N8 C6 C5 C4 -17.9(5) 2_656 .
C7 C6 C5 C4 160.1(4) . .
C5 N6 C1 C2 -0.8(6) . .
C6 N8 C7 C6 -0.4(5) 2_656 .
C6 N8 C7 C8 179.7(3) 2_656 .
N8 C6 C7 N8 0.4(5) 2_656 .
C5 C6 C7 N8 -177.5(3) . .
N8 C6 C7 C8 -179.8(3) 2_656 .
C5 C6 C7 C8 2.4(6) . .
N6 C5 C4 C3 0.1(5) . .
C6 C5 C4 C3 179.3(3) . .
C12 N7 C8 C9 -0.4(6) . .
C12 N7 C8 C7 176.9(3) . .
C10 C9 C8 N7 1.3(6) . .
C10 C9 C8 C7 -175.9(3) . .
N8 C7 C8 N7 -157.5(3) . .
C6 C7 C8 N7 22.7(6) . .
N8 C7 C8 C9 19.8(5) . .
C6 C7 C8 C9 -160.1(4) . .
C5 C4 C3 C2 -1.5(6) . .
N6 C1 C2 C3 -0.6(6) . .
C4 C3 C2 C1 1.7(6) . .
C8 N7 C12 C11 -1.3(6) . .
C8 C9 C10 C11 -0.6(6) . .
N7 C12 C11 C10 1.9(6) . .
C9 C10 C11 C12 -0.9(6) . .
C13 N9 C17 C16 1.3(5) . .
C13 N9 C17 C18 -176.6(3) . .
N9 C17 C18 N11 161.1(3) . .
C16 C17 C18 N11 -16.8(4) . .
N9 C17 C18 C19 -20.7(5) . .
C16 C17 C18 C19 161.4(3) . .
C17 N9 C13 C14 -1.2(5) . .
N9 C13 C14 C15 0.0(5) . .
C16 C15 C14 C13 1.2(5) . .
C14 C15 C16 C17 -1.1(5) . .
N9 C17 C16 C15 -0.1(5) . .
C18 C17 C16 C15 177.8(3) . .
C24 N10 C20 C21 -1.4(5) . .
C24 N10 C20 C19 175.0(3) . .
N10 C20 C21 C22 1.2(5) . .
C19 C20 C21 C22 -175.1(3) . .
C20 C21 C22 C23 -0.2(6) . .
C21 C22 C23 C24 -0.6(6) . .
C20 N10 C24 C23 0.6(6) . .
C22 C23 C24 N10 0.4(6) . .
C19 C18 N11 C19 0.6(5) . 2_765
C17 C18 N11 C19 179.0(3) . 2_765
N11 C18 C19 N11 -0.5(5) . 2_765
C17 C18 C19 N11 -178.7(3) . 2_765
N11 C18 C19 C20 -179.5(3) . .
C17 C18 C19 C20 2.4(6) . .
N10 C20 C19 N11 -160.0(3) . 2_765
C21 C20 C19 N11 16.3(4) . 2_765
N10 C20 C19 C18 19.0(5) . .
C21 C20 C19 C18 -164.7(3) . .
